data_4301113
loop_
_publ_author_name
'Hiroshi Mizoguchi'
'L. N. Zakharov'
'A. P. Ramirez'
'W. J. Marshall'
'A. W. Sleight'
'M. A. Subramanian'

_publ_section_title
;
New A2/3-xRh2O4 Compounds with the CaFe2O4 Structure Where A Is a Rare
Earth or Bi
;
_journal_name_full 'Inorganic Chemistry'
_journal_page_first 204
_journal_page_last 208
_journal_paper_doi 10.1021/ic801603t
_journal_volume 48
_journal_year 2009
_chemical_formula_sum 'Bi0.26 Eu0.38 O4 Rh2'
_chemical_formula_weight 381.89
_chemical_name_systematic
; 
 ? 
;
_space_group_IT_number 62
_symmetry_cell_setting orthorhombic
_symmetry_space_group_name_Hall '-P 2ac 2n'
_symmetry_space_group_name_H-M 'P n m a'
_atom_sites_solution_primary direct
_atom_sites_solution_secondary difmap
_audit_creation_method SHELXLTL
_cell_angle_alpha 90.00
_cell_angle_beta 90.00
_cell_angle_gamma 90.00
_cell_formula_units_Z 4
_cell_length_a 9.1109(8)
_cell_length_b 3.0402(3)
_cell_length_c 10.8497(9)
_cell_measurement_reflns_used 1046
_cell_measurement_temperature 173(2)
_cell_measurement_theta_max 28.23
_cell_measurement_theta_min 4.47
_cell_volume 300.53(5)
_computing_cell_refinement 'Bruker SMART'
_computing_data_collection 'Bruker SMART'
_computing_data_reduction 'Bruker SAINT'
_computing_molecular_graphics 'Bruker SHELXTL'
_computing_publication_material 'Bruker SHELXTL'
_computing_structure_refinement 'Bruker SHELXTL'
_computing_structure_solution 'Bruker SHELXTL'
_diffrn_ambient_temperature 173(2)
_diffrn_measured_fraction_theta_full 0.997
_diffrn_measured_fraction_theta_max 0.997
_diffrn_measurement_device_type 'CCD area detector Bruker Smart Apex'
_diffrn_measurement_method 'phi and omega scans'
_diffrn_radiation_monochromator graphite
_diffrn_radiation_source 'fine-focus sealed tube'
_diffrn_radiation_type MoK\a
_diffrn_radiation_wavelength 0.71073
_diffrn_reflns_av_R_equivalents 0.0236
_diffrn_reflns_av_sigmaI/netI 0.0162
_diffrn_reflns_limit_h_max 11
_diffrn_reflns_limit_h_min -11
_diffrn_reflns_limit_k_max 3
_diffrn_reflns_limit_k_min -3
_diffrn_reflns_limit_l_max 13
_diffrn_reflns_limit_l_min -13
_diffrn_reflns_number 3131
_diffrn_reflns_theta_full 26.97
_diffrn_reflns_theta_max 26.97
_diffrn_reflns_theta_min 2.92
_exptl_absorpt_coefficient_mu 33.74
_exptl_absorpt_correction_T_max 0.7284
_exptl_absorpt_correction_T_min 0.0689
_exptl_absorpt_correction_type multi-scan
_exptl_absorpt_process_details SADABS
_exptl_crystal_colour dark_blue
_exptl_crystal_density_diffrn 8.44
_exptl_crystal_density_method 'not measured'
_exptl_crystal_description Needle
_exptl_crystal_F_000 670
_exptl_crystal_size_max 0.17
_exptl_crystal_size_mid 0.01
_exptl_crystal_size_min 0.01
_refine_diff_density_max 1.004
_refine_diff_density_min -1.137
_refine_diff_density_rms 0.265
_refine_ls_extinction_coef 0.0013(2)
_refine_ls_extinction_expression Fc^*^=kFc[1+0.001xFc^2^\l^3^/sin(2\q)]^-1/4^
_refine_ls_extinction_method SHELXL
_refine_ls_goodness_of_fit_ref 1.147
_refine_ls_matrix_type full
_refine_ls_number_parameters 47
_refine_ls_number_reflns 387
_refine_ls_number_restraints 0
_refine_ls_restrained_S_all 1.147
_refine_ls_R_factor_all 0.0229
_refine_ls_R_factor_gt 0.0202
_refine_ls_shift/su_max 0.000
_refine_ls_shift/su_mean 0.000
_refine_ls_structure_factor_coef Fsqd
_refine_ls_weighting_details 'calc w=1/[\s^2^(Fo^2^)+(0.0173P)^2^+3.8832P] where P=(Fo^2^+2Fc^2^)/3'
_refine_ls_weighting_scheme calc
_refine_ls_wR_factor_gt 0.0432
_refine_ls_wR_factor_ref 0.0454
_reflns_number_gt 360
_reflns_number_total 387
_reflns_threshold_expression >2sigma(I)
_cod_data_source_file ic801603t_si_002_2.cif
_cod_data_source_block mas7a
_cod_depositor_comments
;
The following automatic conversions were performed:
'_symmetry_cell_setting' value 'Orthorhombic' changed to 'orthorhombic'
according to '/home/saulius/struct/CIF-dictionaries/cif_core.dic'
dictionary named 'cif_core.dic' version 2.4.1 from 2010-06-29.

Automatic conversion script
Id: cif_fix_enum 1527 2010-12-29 10:47:43Z saulius 
;
_cod_database_code 4301113

loop_
_symmetry_equiv_pos_as_xyz
'x, y, z'
'-x+1/2, -y, z+1/2'
'-x, y+1/2, -z'
'x+1/2, -y+1/2, -z+1/2'
'-x, -y, -z'
'x-1/2, y, -z-1/2'
'x, -y-1/2, z'
'-x-1/2, y-1/2, z-1/2'

loop_
_atom_site_label
_atom_site_type_symbol
_atom_site_fract_x
_atom_site_fract_y
_atom_site_fract_z
_atom_site_U_iso_or_equiv
_atom_site_adp_type
_atom_site_occupancy
_atom_site_symmetry_multiplicity
_atom_site_calc_flag
_atom_site_refinement_flags
_atom_site_disorder_assembly
_atom_site_disorder_group
Eu1 Eu 0.23665(8) 0.1736(6) 0.66185(7) 0.0105(6) Uani 0.19 1 d P . .
Bi1 Bi 0.23665(8) 0.1736(6) 0.66185(7) 0.0105(6) Uani 0.13 1 d P . .
Rh1 Rh 0.08835(7) 0.2500 0.40127(6) 0.00483(19) Uani 1 2 d S . .
Rh2 Rh 0.44588(7) -0.2500 0.38432(6) 0.0049(2) Uani 1 2 d S . .
O1 O 0.3033(6) -0.7500 0.3372(5) 0.0044(11) Uani 1 2 d S . .
O2 O 0.4139(6) -0.2500 0.5713(5) 0.0044(11) Uani 1 2 d S . .
O3 O 0.5340(7) -0.2500 0.2124(5) 0.0088(12) Uani 1 2 d S . .
O4 O -0.1176(6) 0.2500 0.4746(5) 0.0051(11) Uani 1 2 d S . .

loop_
_atom_site_aniso_label
_atom_site_aniso_U_11
_atom_site_aniso_U_22
_atom_site_aniso_U_33
_atom_site_aniso_U_23
_atom_site_aniso_U_13
_atom_site_aniso_U_12
Eu1 0.0056(3) 0.0210(17) 0.0047(3) -0.0014(4) 0.0002(2) -0.0006(3)
Bi1 0.0056(3) 0.0210(17) 0.0047(3) -0.0014(4) 0.0002(2) -0.0006(3)
Rh1 0.0048(3) 0.0060(3) 0.0036(3) 0.000 0.0000(2) 0.000
Rh2 0.0063(3) 0.0051(3) 0.0035(3) 0.000 0.0004(2) 0.000
O1 0.005(3) 0.005(3) 0.003(3) 0.000 -0.003(2) 0.000
O2 0.008(3) 0.004(3) 0.001(3) 0.000 -0.002(2) 0.000
O3 0.015(3) 0.005(3) 0.006(3) 0.000 0.006(2) 0.000
O4 0.005(3) 0.005(3) 0.005(3) 0.000 0.001(2) 0.000

loop_
_atom_type_symbol
_atom_type_description
_atom_type_scat_dispersion_real
_atom_type_scat_dispersion_imag
_atom_type_scat_source
O O 0.0106 0.0060 'International Tables Vol C Tables 4.2.6.8 and 6.1.1.4'
Rh Rh -1.1178 0.9187 'International Tables Vol C Tables 4.2.6.8 and 6.1.1.4'
Eu Eu -0.1578 3.6682 'International Tables Vol C Tables 4.2.6.8 and 6.1.1.4'
Bi Bi -4.1077 10.2566 'International Tables Vol C Tables 4.2.6.8 and 6.1.1.4'

loop_
_geom_angle_atom_site_label_1
_geom_angle_atom_site_label_2
_geom_angle_atom_site_label_3
_geom_angle
_geom_angle_site_symmetry_1
_geom_angle_site_symmetry_3
_geom_angle_publ_flag
Bi1 Eu1 Eu1 0.0(3) 7_565 7_565 ?
Bi1 Eu1 O4 125.06(9) 7_565 5_556 ?
Eu1 Eu1 O4 125.06(9) 7_565 5_556 ?
Bi1 Eu1 O2 124.27(9) 7_565 . ?
Eu1 Eu1 O2 124.27(9) 7_565 . ?
O4 Eu1 O2 74.59(18) 5_556 . ?
Bi1 Eu1 O1 123.61(8) 7_565 2_545 ?
Eu1 Eu1 O1 123.61(8) 7_565 2_545 ?
O4 Eu1 O1 98.43(16) 5_556 2_545 ?
O2 Eu1 O1 98.64(16) . 2_545 ?
Bi1 Eu1 O3 84.68(5) 7_565 5_656 ?
Eu1 Eu1 O3 84.68(5) 7_565 5_656 ?
O4 Eu1 O3 144.68(15) 5_556 5_656 ?
O2 Eu1 O3 72.39(16) . 5_656 ?
O1 Eu1 O3 74.72(17) 2_545 5_656 ?
Bi1 Eu1 O3 84.74(4) 7_565 2 ?
Eu1 Eu1 O3 84.74(4) 7_565 2 ?
O4 Eu1 O3 74.06(17) 5_556 2 ?
O2 Eu1 O3 146.17(14) . 2 ?
O1 Eu1 O3 73.85(17) 2_545 2 ?
O3 Eu1 O3 133.18(6) 5_656 2 ?
Bi1 Eu1 O4 46.32(9) 7_565 5_566 ?
Eu1 Eu1 O4 46.32(9) 7_565 5_566 ?
O4 Eu1 O4 78.73(17) 5_556 5_566 ?
O2 Eu1 O4 116.08(17) . 5_566 ?
O1 Eu1 O4 142.45(18) 2_545 5_566 ?
O3 Eu1 O4 127.58(13) 5_656 5_566 ?
O3 Eu1 O4 69.36(16) 2 5_566 ?
Bi1 Eu1 Eu1 180.0(2) 7_565 7 ?
Eu1 Eu1 Eu1 180.0(2) 7_565 7 ?
O4 Eu1 Eu1 54.94(9) 5_556 7 ?
O2 Eu1 Eu1 55.74(9) . 7 ?
O1 Eu1 Eu1 56.39(8) 2_545 7 ?
O3 Eu1 Eu1 95.32(4) 5_656 7 ?
O3 Eu1 Eu1 95.26(5) 2 7 ?
O4 Eu1 Eu1 133.68(9) 5_566 7 ?
Bi1 Eu1 Bi1 180.0(2) 7_565 7 ?
Eu1 Eu1 Bi1 180.0(2) 7_565 7 ?
O4 Eu1 Bi1 54.94(9) 5_556 7 ?
O2 Eu1 Bi1 55.74(9) . 7 ?
O1 Eu1 Bi1 56.39(8) 2_545 7 ?
O3 Eu1 Bi1 95.32(4) 5_656 7 ?
O3 Eu1 Bi1 95.26(5) 2 7 ?
O4 Eu1 Bi1 133.68(9) 5_566 7 ?
Eu1 Eu1 Bi1 0.00(5) 7 7 ?
Bi1 Eu1 O2 47.17(9) 7_565 1_565 ?
Eu1 Eu1 O2 47.17(9) 7_565 1_565 ?
O4 Eu1 O2 116.21(17) 5_556 1_565 ?
O2 Eu1 O2 77.10(16) . 1_565 ?
O1 Eu1 O2 141.83(18) 2_545 1_565 ?
O3 Eu1 O2 67.81(15) 5_656 1_565 ?
O3 Eu1 O2 128.98(12) 2 1_565 ?
O4 Eu1 O2 64.89(16) 5_566 1_565 ?
Eu1 Eu1 O2 132.83(9) 7 1_565 ?
Bi1 Eu1 O2 132.83(9) 7 1_565 ?
Bi1 Eu1 O1 47.86(8) 7_565 2 ?
Eu1 Eu1 O1 47.86(8) 7_565 2 ?
O4 Eu1 O1 143.04(18) 5_556 2 ?
O2 Eu1 O1 142.09(18) . 2 ?
O1 Eu1 O1 75.74(15) 2_545 2 ?
O3 Eu1 O1 69.96(16) 5_656 2 ?
O3 Eu1 O1 69.25(15) 2 2 ?
O4 Eu1 O1 84.39(14) 5_566 2 ?
Eu1 Eu1 O1 132.13(8) 7 2 ?
Bi1 Eu1 O1 132.13(8) 7 2 ?
O2 Eu1 O1 84.77(14) 1_565 2 ?
O3 Rh1 O3 97.7(2) 6_556 6_566 ?
O3 Rh1 O4 90.7(2) 6_556 . ?
O3 Rh1 O4 90.7(2) 6_566 . ?
O3 Rh1 O4 172.9(2) 6_556 5_566 ?
O3 Rh1 O4 82.81(17) 6_566 5_566 ?
O4 Rh1 O4 82.1(2) . 5_566 ?
O3 Rh1 O4 82.81(17) 6_556 5_556 ?
O3 Rh1 O4 172.9(2) 6_566 5_556 ?
O4 Rh1 O4 82.1(2) . 5_556 ?
O4 Rh1 O4 95.8(2) 5_566 5_556 ?
O3 Rh1 O1 91.5(2) 6_556 1_565 ?
O3 Rh1 O1 91.5(2) 6_566 1_565 ?
O4 Rh1 O1 176.6(2) . 1_565 ?
O4 Rh1 O1 95.57(18) 5_566 1_565 ?
O4 Rh1 O1 95.57(18) 5_556 1_565 ?
O3 Rh1 Rh1 138.84(12) 6_556 1_565 ?
O3 Rh1 Rh1 41.16(12) 6_566 1_565 ?
O4 Rh1 Rh1 90.0 . 1_565 ?
O4 Rh1 Rh1 42.09(11) 5_566 1_565 ?
O4 Rh1 Rh1 137.92(11) 5_556 1_565 ?
O1 Rh1 Rh1 90.0 1_565 1_565 ?
O3 Rh1 Rh1 41.16(12) 6_556 1_545 ?
O3 Rh1 Rh1 138.84(12) 6_566 1_545 ?
O4 Rh1 Rh1 90.0 . 1_545 ?
O4 Rh1 Rh1 137.92(11) 5_566 1_545 ?
O4 Rh1 Rh1 42.09(11) 5_556 1_545 ?
O1 Rh1 Rh1 90.0 1_565 1_545 ?
Rh1 Rh1 Rh1 180.0 1_565 1_545 ?
O3 Rh1 Rh1 131.92(18) 6_556 5_566 ?
O3 Rh1 Rh1 85.71(15) 6_566 5_566 ?
O4 Rh1 Rh1 41.19(10) . 5_566 ?
O4 Rh1 Rh1 40.95(16) 5_566 5_566 ?
O4 Rh1 Rh1 88.69(13) 5_556 5_566 ?
O1 Rh1 Rh1 136.46(10) 1_565 5_566 ?
Rh1 Rh1 Rh1 60.436(12) 1_565 5_566 ?
Rh1 Rh1 Rh1 119.564(12) 1_545 5_566 ?
O3 Rh1 Rh1 85.71(15) 6_556 5_556 ?
O3 Rh1 Rh1 131.92(18) 6_566 5_556 ?
O4 Rh1 Rh1 41.19(10) . 5_556 ?
O4 Rh1 Rh1 88.69(14) 5_566 5_556 ?
O4 Rh1 Rh1 40.95(16) 5_556 5_556 ?
O1 Rh1 Rh1 136.46(10) 1_565 5_556 ?
Rh1 Rh1 Rh1 119.564(12) 1_565 5_556 ?
Rh1 Rh1 Rh1 60.436(12) 1_545 5_556 ?
Rh1 Rh1 Rh1 59.13(2) 5_566 5_556 ?
O3 Rh1 Eu1 126.83(13) 6_556 . ?
O3 Rh1 Eu1 135.29(13) 6_566 . ?
O4 Rh1 Eu1 92.55(16) . . ?
O4 Rh1 Eu1 53.65(12) 5_566 . ?
O4 Rh1 Eu1 45.37(13) 5_556 . ?
O1 Rh1 Eu1 84.01(15) 1_565 . ?
Rh1 Rh1 Eu1 94.24(3) 1_565 . ?
Rh1 Rh1 Eu1 85.76(3) 1_545 . ?
Rh1 Rh1 Eu1 68.62(3) 5_566 . ?
Rh1 Rh1 Eu1 64.06(3) 5_556 . ?
O3 Rh2 O2 88.25(19) . 5_656 ?
O3 Rh2 O2 88.25(19) . 5_646 ?
O2 Rh2 O2 96.1(2) 5_656 5_646 ?
O3 Rh2 O2 164.9(2) . . ?
O2 Rh2 O2 81.69(19) 5_656 . ?
O2 Rh2 O2 81.69(19) 5_646 . ?
O3 Rh2 O1 91.23(19) . 1_565 ?
O2 Rh2 O1 84.50(16) 5_656 1_565 ?
O2 Rh2 O1 179.17(18) 5_646 1_565 ?
O2 Rh2 O1 98.94(18) . 1_565 ?
O3 Rh2 O1 91.23(19) . . ?
O2 Rh2 O1 179.17(18) 5_656 . ?
O2 Rh2 O1 84.50(16) 5_646 . ?
O2 Rh2 O1 98.94(18) . . ?
O1 Rh2 O1 94.9(2) 1_565 . ?
O3 Rh2 Bi1 57.96(18) . 8_655 ?
O2 Rh2 Bi1 127.31(14) 5_656 8_655 ?
O2 Rh2 Bi1 119.24(13) 5_646 8_655 ?
O2 Rh2 Bi1 137.06(16) . 8_655 ?
O1 Rh2 Bi1 59.93(13) 1_565 8_655 ?
O1 Rh2 Bi1 51.87(13) . 8_655 ?
O3 Rh2 Eu1 57.96(18) . 8_655 ?
O2 Rh2 Eu1 127.31(14) 5_656 8_655 ?
O2 Rh2 Eu1 119.24(13) 5_646 8_655 ?
O2 Rh2 Eu1 137.06(16) . 8_655 ?
O1 Rh2 Eu1 59.93(13) 1_565 8_655 ?
O1 Rh2 Eu1 51.87(13) . 8_655 ?
Bi1 Rh2 Eu1 0.00(8) 8_655 8_655 ?
O3 Rh2 Eu1 57.96(18) . 2_554 ?
O2 Rh2 Eu1 119.24(13) 5_656 2_554 ?
O2 Rh2 Eu1 127.31(14) 5_646 2_554 ?
O2 Rh2 Eu1 137.06(16) . 2_554 ?
O1 Rh2 Eu1 51.87(13) 1_565 2_554 ?
O1 Rh2 Eu1 59.93(13) . 2_554 ?
Bi1 Rh2 Eu1 9.06(7) 8_655 2_554 ?
Eu1 Rh2 Eu1 9.06(7) 8_655 2_554 ?
O3 Rh2 Bi1 57.96(18) . 2_554 ?
O2 Rh2 Bi1 119.24(13) 5_656 2_554 ?
O2 Rh2 Bi1 127.31(14) 5_646 2_554 ?
O2 Rh2 Bi1 137.06(16) . 2_554 ?
O1 Rh2 Bi1 51.87(13) 1_565 2_554 ?
O1 Rh2 Bi1 59.93(13) . 2_554 ?
Bi1 Rh2 Bi1 9.06(7) 8_655 2_554 ?
Eu1 Rh2 Bi1 9.06(7) 8_655 2_554 ?
Eu1 Rh2 Bi1 0.00(8) 2_554 2_554 ?
O3 Rh2 Eu1 57.01(18) . 5_656 ?
O2 Rh2 Eu1 50.75(14) 5_656 5_656 ?
O2 Rh2 Eu1 58.98(14) 5_646 5_656 ?
O2 Rh2 Eu1 107.95(16) . 5_656 ?
O1 Rh2 Eu1 121.21(13) 1_565 5_656 ?
O1 Rh2 Eu1 129.38(14) . 5_656 ?
Bi1 Rh2 Eu1 114.97(2) 8_655 5_656 ?
Eu1 Rh2 Eu1 114.97(2) 8_655 5_656 ?
Eu1 Rh2 Eu1 114.18(2) 2_554 5_656 ?
Bi1 Rh2 Eu1 114.18(2) 2_554 5_656 ?
O3 Rh2 Bi1 57.01(18) . 5_656 ?
O2 Rh2 Bi1 50.75(14) 5_656 5_656 ?
O2 Rh2 Bi1 58.98(14) 5_646 5_656 ?
O2 Rh2 Bi1 107.95(16) . 5_656 ?
O1 Rh2 Bi1 121.21(13) 1_565 5_656 ?
O1 Rh2 Bi1 129.38(14) . 5_656 ?
Bi1 Rh2 Bi1 114.97(2) 8_655 5_656 ?
Eu1 Rh2 Bi1 114.97(2) 8_655 5_656 ?
Eu1 Rh2 Bi1 114.18(2) 2_554 5_656 ?
Bi1 Rh2 Bi1 114.18(2) 2_554 5_656 ?
Eu1 Rh2 Bi1 0.00(8) 5_656 5_656 ?
Rh2 O1 Rh2 94.9(2) 1_545 . ?
Rh2 O1 Rh1 120.70(17) 1_545 1_545 ?
Rh2 O1 Rh1 120.70(17) . 1_545 ?
Rh2 O1 Eu1 83.87(10) 1_545 2_544 ?
Rh2 O1 Eu1 135.1(3) . 2_544 ?
Rh1 O1 Eu1 97.25(19) 1_545 2_544 ?
Rh2 O1 Bi1 83.87(10) 1_545 2_544 ?
Rh2 O1 Bi1 135.1(3) . 2_544 ?
Rh1 O1 Bi1 97.25(19) 1_545 2_544 ?
Eu1 O1 Bi1 0.00(8) 2_544 2_544 ?
Rh2 O1 Bi1 135.1(3) 1_545 8_655 ?
Rh2 O1 Bi1 83.87(10) . 8_655 ?
Rh1 O1 Bi1 97.25(19) 1_545 8_655 ?
Eu1 O1 Bi1 67.23(16) 2_544 8_655 ?
Bi1 O1 Bi1 67.23(16) 2_544 8_655 ?
Rh2 O1 Eu1 135.1(3) 1_545 8_655 ?
Rh2 O1 Eu1 83.87(10) . 8_655 ?
Rh1 O1 Eu1 97.25(19) 1_545 8_655 ?
Eu1 O1 Eu1 67.23(16) 2_544 8_655 ?
Bi1 O1 Eu1 67.23(16) 2_544 8_655 ?
Bi1 O1 Eu1 0.00(4) 8_655 8_655 ?
Rh2 O1 Eu1 76.93(9) 1_545 8_645 ?
Rh2 O1 Eu1 139.6(3) . 8_645 ?
Rh1 O1 Eu1 96.45(17) 1_545 8_645 ?
Eu1 O1 Eu1 8.52(7) 2_544 8_645 ?
Bi1 O1 Eu1 8.52(7) 2_544 8_645 ?
Bi1 O1 Eu1 75.74(15) 8_655 8_645 ?
Eu1 O1 Eu1 75.74(15) 8_655 8_645 ?
Rh2 O1 Bi1 76.93(9) 1_545 8_645 ?
Rh2 O1 Bi1 139.6(3) . 8_645 ?
Rh1 O1 Bi1 96.45(17) 1_545 8_645 ?
Eu1 O1 Bi1 8.52(7) 2_544 8_645 ?
Bi1 O1 Bi1 8.52(7) 2_544 8_645 ?
Bi1 O1 Bi1 75.74(15) 8_655 8_645 ?
Eu1 O1 Bi1 75.74(15) 8_655 8_645 ?
Eu1 O1 Bi1 0.00(7) 8_645 8_645 ?
Rh2 O1 Bi1 139.6(3) 1_545 2_554 ?
Rh2 O1 Bi1 76.93(9) . 2_554 ?
Rh1 O1 Bi1 96.45(17) 1_545 2_554 ?
Eu1 O1 Bi1 75.74(15) 2_544 2_554 ?
Bi1 O1 Bi1 75.74(15) 2_544 2_554 ?
Bi1 O1 Bi1 8.52(7) 8_655 2_554 ?
Eu1 O1 Bi1 8.52(7) 8_655 2_554 ?
Eu1 O1 Bi1 84.26(17) 8_645 2_554 ?
Bi1 O1 Bi1 84.26(17) 8_645 2_554 ?
Rh2 O1 Eu1 139.6(3) 1_545 2_554 ?
Rh2 O1 Eu1 76.93(9) . 2_554 ?
Rh1 O1 Eu1 96.45(17) 1_545 2_554 ?
Eu1 O1 Eu1 75.74(15) 2_544 2_554 ?
Bi1 O1 Eu1 75.74(15) 2_544 2_554 ?
Bi1 O1 Eu1 8.52(7) 8_655 2_554 ?
Eu1 O1 Eu1 8.52(7) 8_655 2_554 ?
Eu1 O1 Eu1 84.26(17) 8_645 2_554 ?
Bi1 O1 Eu1 84.26(17) 8_645 2_554 ?
Bi1 O1 Eu1 0.00(7) 2_554 2_554 ?
Rh2 O2 Rh2 96.1(2) 5_656 5_646 ?
Rh2 O2 Rh2 98.31(19) 5_656 . ?
Rh2 O2 Rh2 98.31(19) 5_646 . ?
Rh2 O2 Eu1 85.48(10) 5_656 . ?
Rh2 O2 Eu1 139.4(3) 5_646 . ?
Rh2 O2 Eu1 121.7(2) . . ?
Rh2 O2 Eu1 139.4(3) 5_656 7 ?
Rh2 O2 Eu1 85.48(10) 5_646 7 ?
Rh2 O2 Eu1 121.7(2) . 7 ?
Eu1 O2 Eu1 68.53(18) . 7 ?
Rh2 O2 Bi1 139.4(3) 5_656 7 ?
Rh2 O2 Bi1 85.48(10) 5_646 7 ?
Rh2 O2 Bi1 121.7(2) . 7 ?
Eu1 O2 Bi1 68.53(18) . 7 ?
Eu1 O2 Bi1 0.00(8) 7 7 ?
Rh2 O2 Eu1 143.8(3) 5_656 1_545 ?
Rh2 O2 Eu1 78.23(8) 5_646 1_545 ?
Rh2 O2 Eu1 117.81(17) . 1_545 ?
Eu1 O2 Eu1 77.09(16) . 1_545 ?
Eu1 O2 Eu1 8.57(7) 7 1_545 ?
Bi1 O2 Eu1 8.57(7) 7 1_545 ?
Rh2 O2 Bi1 143.8(3) 5_656 1_545 ?
Rh2 O2 Bi1 78.23(8) 5_646 1_545 ?
Rh2 O2 Bi1 117.81(17) . 1_545 ?
Eu1 O2 Bi1 77.09(16) . 1_545 ?
Eu1 O2 Bi1 8.57(7) 7 1_545 ?
Bi1 O2 Bi1 8.57(7) 7 1_545 ?
Eu1 O2 Bi1 0.00(7) 1_545 1_545 ?
Rh2 O2 Bi1 78.23(8) 5_656 7_565 ?
Rh2 O2 Bi1 143.8(3) 5_646 7_565 ?
Rh2 O2 Bi1 117.81(17) . 7_565 ?
Eu1 O2 Bi1 8.57(7) . 7_565 ?
Eu1 O2 Bi1 77.09(16) 7 7_565 ?
Bi1 O2 Bi1 77.09(16) 7 7_565 ?
Eu1 O2 Bi1 85.66(18) 1_545 7_565 ?
Bi1 O2 Bi1 85.66(18) 1_545 7_565 ?
Rh2 O2 Eu1 78.23(8) 5_656 7_565 ?
Rh2 O2 Eu1 143.8(3) 5_646 7_565 ?
Rh2 O2 Eu1 117.81(17) . 7_565 ?
Eu1 O2 Eu1 8.57(7) . 7_565 ?
Eu1 O2 Eu1 77.09(16) 7 7_565 ?
Bi1 O2 Eu1 77.09(16) 7 7_565 ?
Eu1 O2 Eu1 85.66(18) 1_545 7_565 ?
Bi1 O2 Eu1 85.66(18) 1_545 7_565 ?
Bi1 O2 Eu1 0.00(7) 7_565 7_565 ?
Rh1 O3 Rh1 97.7(2) 6_646 6_656 ?
Rh1 O3 Rh2 131.15(12) 6_646 . ?
Rh1 O3 Rh2 131.15(12) 6_656 . ?
Rh1 O3 Eu1 101.4(2) 6_646 5_656 ?
Rh1 O3 Eu1 93.34(19) 6_656 5_656 ?
Rh2 O3 Eu1 80.2(2) . 5_656 ?
Rh1 O3 Bi1 101.4(2) 6_646 5_656 ?
Rh1 O3 Bi1 93.34(19) 6_656 5_656 ?
Rh2 O3 Bi1 80.2(2) . 5_656 ?
Eu1 O3 Bi1 0.00(9) 5_656 5_656 ?
Rh1 O3 Eu1 93.34(19) 6_646 3_646 ?
Rh1 O3 Eu1 101.4(2) 6_656 3_646 ?
Rh2 O3 Eu1 80.2(2) . 3_646 ?
Eu1 O3 Eu1 10.64(9) 5_656 3_646 ?
Bi1 O3 Eu1 10.64(9) 5_656 3_646 ?
Rh1 O3 Bi1 93.34(19) 6_646 3_646 ?
Rh1 O3 Bi1 101.4(2) 6_656 3_646 ?
Rh2 O3 Bi1 80.2(2) . 3_646 ?
Eu1 O3 Bi1 10.64(9) 5_656 3_646 ?
Bi1 O3 Bi1 10.64(9) 5_656 3_646 ?
Eu1 O3 Bi1 0.00(9) 3_646 3_646 ?
Rh1 O3 Eu1 92.14(19) 6_646 8_655 ?
Rh1 O3 Eu1 100.1(2) 6_656 8_655 ?
Rh2 O3 Eu1 79.3(2) . 8_655 ?
Eu1 O3 Eu1 159.5(3) 5_656 8_655 ?
Bi1 O3 Eu1 159.5(3) 5_656 8_655 ?
Eu1 O3 Eu1 156.9(2) 3_646 8_655 ?
Bi1 O3 Eu1 156.9(2) 3_646 8_655 ?
Rh1 O3 Bi1 92.14(19) 6_646 8_655 ?
Rh1 O3 Bi1 100.1(2) 6_656 8_655 ?
Rh2 O3 Bi1 79.3(2) . 8_655 ?
Eu1 O3 Bi1 159.5(3) 5_656 8_655 ?
Bi1 O3 Bi1 159.5(3) 5_656 8_655 ?
Eu1 O3 Bi1 156.9(2) 3_646 8_655 ?
Bi1 O3 Bi1 156.9(2) 3_646 8_655 ?
Eu1 O3 Bi1 0.00(9) 8_655 8_655 ?
Rh1 O3 Bi1 100.1(2) 6_646 2_554 ?
Rh1 O3 Bi1 92.14(19) 6_656 2_554 ?
Rh2 O3 Bi1 79.3(2) . 2_554 ?
Eu1 O3 Bi1 156.9(2) 5_656 2_554 ?
Bi1 O3 Bi1 156.9(2) 5_656 2_554 ?
Eu1 O3 Bi1 159.5(3) 3_646 2_554 ?
Bi1 O3 Bi1 159.5(3) 3_646 2_554 ?
Eu1 O3 Bi1 10.51(9) 8_655 2_554 ?
Bi1 O3 Bi1 10.51(9) 8_655 2_554 ?
Rh1 O3 Eu1 100.1(2) 6_646 2_554 ?
Rh1 O3 Eu1 92.14(19) 6_656 2_554 ?
Rh2 O3 Eu1 79.3(2) . 2_554 ?
Eu1 O3 Eu1 156.9(2) 5_656 2_554 ?
Bi1 O3 Eu1 156.9(2) 5_656 2_554 ?
Eu1 O3 Eu1 159.5(3) 3_646 2_554 ?
Bi1 O3 Eu1 159.5(3) 3_646 2_554 ?
Eu1 O3 Eu1 10.51(9) 8_655 2_554 ?
Bi1 O3 Eu1 10.51(9) 8_655 2_554 ?
Bi1 O3 Eu1 0.00(9) 2_554 2_554 ?
Rh1 O4 Rh1 97.9(2) . 5_566 ?
Rh1 O4 Rh1 97.9(2) . 5_556 ?
Rh1 O4 Rh1 95.8(2) 5_566 5_556 ?
Rh1 O4 Eu1 100.8(2) . 5_556 ?
Rh1 O4 Eu1 157.4(3) 5_566 5_556 ?
Rh1 O4 Eu1 94.07(8) 5_556 5_556 ?
Rh1 O4 Bi1 100.8(2) . 5_556 ?
Rh1 O4 Bi1 157.4(3) 5_566 5_556 ?
Rh1 O4 Bi1 94.07(8) 5_556 5_556 ?
Eu1 O4 Bi1 0.00(9) 5_556 5_556 ?
Rh1 O4 Bi1 100.8(2) . 3_556 ?
Rh1 O4 Bi1 94.07(8) 5_566 3_556 ?
Rh1 O4 Bi1 157.4(3) 5_556 3_556 ?
Eu1 O4 Bi1 70.11(18) 5_556 3_556 ?
Bi1 O4 Bi1 70.11(18) 5_556 3_556 ?
Rh1 O4 Eu1 100.8(2) . 3_556 ?
Rh1 O4 Eu1 94.07(8) 5_566 3_556 ?
Rh1 O4 Eu1 157.4(3) 5_556 3_556 ?
Eu1 O4 Eu1 70.11(18) 5_556 3_556 ?
Bi1 O4 Eu1 70.11(18) 5_556 3_556 ?
Bi1 O4 Eu1 0.00(9) 3_556 3_556 ?
Rh1 O4 Eu1 99.53(17) . 3_546 ?
Rh1 O4 Eu1 162.1(3) 5_566 3_546 ?
Rh1 O4 Eu1 85.80(6) 5_556 3_546 ?
Eu1 O4 Eu1 8.62(7) 5_556 3_546 ?
Bi1 O4 Eu1 8.62(7) 5_556 3_546 ?
Bi1 O4 Eu1 78.73(17) 3_556 3_546 ?
Eu1 O4 Eu1 78.73(17) 3_556 3_546 ?
Rh1 O4 Bi1 99.53(17) . 3_546 ?
Rh1 O4 Bi1 162.1(3) 5_566 3_546 ?
Rh1 O4 Bi1 85.80(6) 5_556 3_546 ?
Eu1 O4 Bi1 8.62(7) 5_556 3_546 ?
Bi1 O4 Bi1 8.62(7) 5_556 3_546 ?
Bi1 O4 Bi1 78.73(17) 3_556 3_546 ?
Eu1 O4 Bi1 78.73(17) 3_556 3_546 ?
Eu1 O4 Bi1 0.00(7) 3_546 3_546 ?
Rh1 O4 Bi1 99.53(17) . 5_566 ?
Rh1 O4 Bi1 85.80(6) 5_566 5_566 ?
Rh1 O4 Bi1 162.1(3) 5_556 5_566 ?
Eu1 O4 Bi1 78.73(17) 5_556 5_566 ?
Bi1 O4 Bi1 78.73(17) 5_556 5_566 ?
Bi1 O4 Bi1 8.62(7) 3_556 5_566 ?
Eu1 O4 Bi1 8.62(7) 3_556 5_566 ?
Eu1 O4 Bi1 87.35(19) 3_546 5_566 ?
Bi1 O4 Bi1 87.35(19) 3_546 5_566 ?
Rh1 O4 Eu1 99.53(17) . 5_566 ?
Rh1 O4 Eu1 85.80(6) 5_566 5_566 ?
Rh1 O4 Eu1 162.1(3) 5_556 5_566 ?
Eu1 O4 Eu1 78.73(17) 5_556 5_566 ?
Bi1 O4 Eu1 78.73(17) 5_556 5_566 ?
Bi1 O4 Eu1 8.62(7) 3_556 5_566 ?
Eu1 O4 Eu1 8.62(7) 3_556 5_566 ?
Eu1 O4 Eu1 87.35(19) 3_546 5_566 ?
Bi1 O4 Eu1 87.35(19) 3_546 5_566 ?
Bi1 O4 Eu1 0.00(7) 5_566 5_566 ?

loop_
_geom_bond_atom_site_label_1
_geom_bond_atom_site_label_2
_geom_bond_distance
_geom_bond_site_symmetry_2
_geom_bond_publ_flag
Eu1 Bi1 0.465(4) 7_565 ?
Eu1 Eu1 0.465(4) 7_565 ?
Eu1 O4 2.242(5) 5_556 ?
Eu1 O2 2.287(5) . ?
Eu1 O1 2.326(5) 2_545 ?
Eu1 O3 2.506(6) 5_656 ?
Eu1 O3 2.537(6) 2 ?
Eu1 O4 2.538(4) 5_566 ?
Eu1 Eu1 2.575(4) 7 ?
Eu1 Bi1 2.575(4) 7 ?
Eu1 O2 2.578(4) 1_565 ?
Eu1 O1 2.612(4) 2 ?
Rh1 O3 2.019(4) 6_556 ?
Rh1 O3 2.019(4) 6_566 ?
Rh1 O4 2.039(6) . ?
Rh1 O4 2.048(4) 5_566 ?
Rh1 O4 2.048(4) 5_556 ?
Rh1 O1 2.078(6) 1_565 ?
Rh1 Rh1 3.0402(3) 1_565 ?
Rh1 Rh1 3.0402(3) 1_545 ?
Rh1 Rh1 3.0809(11) 5_566 ?
Rh1 Rh1 3.0809(11) 5_556 ?
Rh2 O3 2.031(6) . ?
Rh2 O2 2.043(4) 5_656 ?
Rh2 O2 2.043(4) 5_646 ?
Rh2 O2 2.049(5) . ?
Rh2 O1 2.064(4) 1_565 ?
Rh2 O1 2.064(4) . ?
Rh2 Bi1 2.9403(10) 8_655 ?
Rh2 Eu1 2.9403(10) 8_655 ?
Rh2 Eu1 2.9403(10) 2_554 ?
Rh2 Bi1 2.9403(10) 2_554 ?
Rh2 Eu1 2.9447(10) 5_656 ?
Rh2 Bi1 2.9447(10) 5_656 ?
O1 Rh2 2.064(4) 1_545 ?
O1 Rh1 2.078(6) 1_545 ?
O1 Eu1 2.326(5) 2_544 ?
O1 Bi1 2.326(5) 2_544 ?
O1 Bi1 2.326(5) 8_655 ?
O1 Eu1 2.326(5) 8_655 ?
O1 Eu1 2.612(4) 8_645 ?
O1 Bi1 2.612(4) 8_645 ?
O1 Bi1 2.612(4) 2_554 ?
O1 Eu1 2.612(4) 2_554 ?
O2 Rh2 2.043(4) 5_656 ?
O2 Rh2 2.043(4) 5_646 ?
O2 Eu1 2.287(5) 7 ?
O2 Bi1 2.287(5) 7 ?
O2 Eu1 2.578(4) 1_545 ?
O2 Bi1 2.578(4) 1_545 ?
O2 Bi1 2.578(4) 7_565 ?
O2 Eu1 2.578(4) 7_565 ?
O3 Rh1 2.019(4) 6_646 ?
O3 Rh1 2.019(4) 6_656 ?
O3 Eu1 2.506(6) 5_656 ?
O3 Bi1 2.506(6) 5_656 ?
O3 Eu1 2.506(6) 3_646 ?
O3 Bi1 2.506(6) 3_646 ?
O3 Eu1 2.537(6) 8_655 ?
O3 Bi1 2.537(6) 8_655 ?
O3 Bi1 2.537(6) 2_554 ?
O3 Eu1 2.537(6) 2_554 ?
O4 Rh1 2.048(4) 5_566 ?
O4 Rh1 2.048(4) 5_556 ?
O4 Eu1 2.242(5) 5_556 ?
O4 Bi1 2.242(5) 5_556 ?
O4 Bi1 2.242(5) 3_556 ?
O4 Eu1 2.242(5) 3_556 ?
O4 Eu1 2.538(4) 3_546 ?
O4 Bi1 2.538(4) 3_546 ?
O4 Bi1 2.538(4) 5_566 ?
O4 Eu1 2.538(4) 5_566 ?
